data_4336399
loop_
_publ_author_name
'W. Michael Chance'
'Daniel E. Bugaris'
'Athena S. Sefat'
'Hans-Conrad zur Loye'

_publ_contact_author_address
;
Department of Chemistry and Biochemistry
University of South Carolina
Columbia,SC,29208
USA
;
_publ_contact_author_email zurloye@mail.chem.sc.edu
_publ_contact_author_fax 1-803-777-8508
_publ_contact_author_name 'Hans-Conrad zur Loye'
_publ_contact_author_phone 1-803-777-6916
_publ_section_title
;
 Crystal Growth of New Hexahydroxometallates Using a Hydroflux
;
_journal_name_full 'Inorganic Chemistry'
_journal_page_first 11723
_journal_page_last 11733
_journal_paper_doi 10.1021/ic400910g
_journal_volume 52
_journal_year 2013
_chemical_formula_moiety 'H6 Ni O6, 2(Sr)'
_chemical_formula_sum 'H6 Ni O6 Sr2'
_chemical_formula_weight 336.00
_space_group_IT_number 14
_symmetry_cell_setting monoclinic
_symmetry_space_group_name_Hall '-P 2yn'
_symmetry_space_group_name_H-M 'P 1 21/n 1'
_atom_sites_solution_hydrogens refall
_atom_sites_solution_primary direct
_atom_sites_solution_secondary difmap
_audit_creation_method SHELXL-97
_cell_angle_alpha 90.00
_cell_angle_beta 90.73(3)
_cell_angle_gamma 90.00
_cell_formula_units_Z 2
_cell_length_a 5.7617(12)
_cell_length_b 6.1292(12)
_cell_length_c 8.0797(16)
_cell_measurement_reflns_used 3028
_cell_measurement_temperature 298(2)
_cell_measurement_theta_max 31.91
_cell_measurement_theta_min 4.17
_cell_volume 285.31(10)
_computing_cell_refinement 'SMART version 5.625 (Bruker, 2001)'
_computing_data_collection 'SMART version 5.625 (Bruker, 2001)'
_computing_data_reduction 'SAINT+ version 6.22 (Bruker, 2001)'
_computing_molecular_graphics 'CrystalMaker (Palmer, 2012)'
_computing_publication_material 'SHELXTL-97 (Sheldrick, 2008)'
_computing_structure_refinement 'SHELXL-97 (Sheldrick, 2008)'
_computing_structure_solution 'SHELXS-97 (Sheldrick, 2008)'
_diffrn_ambient_temperature 298(2)
_diffrn_measured_fraction_theta_full 1.000
_diffrn_measured_fraction_theta_max 0.963
_diffrn_measurement_device_type 'Bruker SMART APEX CCD'
_diffrn_measurement_method \w
_diffrn_radiation_monochromator graphite
_diffrn_radiation_source 'fine-focus sealed tube'
_diffrn_radiation_type MoK\a
_diffrn_radiation_wavelength 0.71073
_diffrn_reflns_av_R_equivalents 0.0205
_diffrn_reflns_av_sigmaI/netI 0.0160
_diffrn_reflns_limit_h_max 8
_diffrn_reflns_limit_h_min -8
_diffrn_reflns_limit_k_max 9
_diffrn_reflns_limit_k_min -9
_diffrn_reflns_limit_l_max 11
_diffrn_reflns_limit_l_min -11
_diffrn_reflns_number 4595
_diffrn_reflns_theta_full 25.00
_diffrn_reflns_theta_max 31.95
_diffrn_reflns_theta_min 4.17
_exptl_absorpt_coefficient_mu 21.849
_exptl_absorpt_correction_T_max 0.7463
_exptl_absorpt_correction_T_min 0.5075
_exptl_absorpt_correction_type numerical
_exptl_absorpt_process_details
;
'SADABS version 2008/1 (Sheldrick, 2008)' 
;
_exptl_crystal_colour green
_exptl_crystal_density_diffrn 3.911
_exptl_crystal_description prism
_exptl_crystal_F_000 316
_exptl_crystal_size_max 0.100
_exptl_crystal_size_mid 0.058
_exptl_crystal_size_min 0.054
_refine_diff_density_max 0.376
_refine_diff_density_min -0.538
_refine_diff_density_rms 0.105
_refine_ls_extinction_coef 0.0223(9)
_refine_ls_extinction_expression Fc^*^=kFc[1+0.001xFc^2^\l^3^/sin(2\q)]^-1/4^
_refine_ls_extinction_method SHELXL
_refine_ls_goodness_of_fit_ref 1.143
_refine_ls_hydrogen_treatment mixed
_refine_ls_matrix_type full
_refine_ls_number_parameters 56
_refine_ls_number_reflns 956
_refine_ls_number_restraints 3
_refine_ls_restrained_S_all 1.149
_refine_ls_R_factor_all 0.0158
_refine_ls_R_factor_gt 0.0151
_refine_ls_shift/su_max 0.001
_refine_ls_shift/su_mean 0.000
_refine_ls_structure_factor_coef Fsqd
_refine_ls_weighting_details 'calc w=1/[\s^2^(Fo^2^)+(0.0095P)^2^+0.2665P] where P=(Fo^2^+2Fc^2^)/3'
_refine_ls_weighting_scheme calc
_refine_ls_wR_factor_gt 0.0314
_refine_ls_wR_factor_ref 0.0317
_reflns_number_gt 939
_reflns_number_total 956
_reflns_threshold_expression >2sigma(I)
_cod_data_source_file ic400910g_si_002_3.cif
_cod_data_source_block Sr2Ni(OH)6
_cod_database_code 4336399

loop_
_symmetry_equiv_pos_as_xyz
'x, y, z'
'-x+1/2, y+1/2, -z+1/2'
'-x, -y, -z'
'x-1/2, -y-1/2, z-1/2'

loop_
_atom_site_label
_atom_site_type_symbol
_atom_site_fract_x
_atom_site_fract_y
_atom_site_fract_z
_atom_site_U_iso_or_equiv
_atom_site_adp_type
_atom_site_occupancy
_atom_site_symmetry_multiplicity
_atom_site_calc_flag
_atom_site_refinement_flags
Sr1 Sr 0.46826(3) 0.07701(3) 0.24986(2) 0.01116(6) Uani 1 1 d .
Ni1 Ni 0.0000 0.0000 0.5000 0.00937(8) Uani 1 2 d S
O1 O 0.1064(2) 0.0278(2) 0.74662(16) 0.0132(2) Uani 1 1 d D
H1 H 0.030(5) -0.061(5) 0.799(4) 0.038(9) Uiso 1 1 d D
O2 O 0.6695(2) 0.2163(2) 0.94878(18) 0.0134(3) Uani 1 1 d D
H2 H 0.786(4) 0.203(5) 1.001(3) 0.031(8) Uiso 1 1 d D
O3 O 0.6916(2) 0.1961(2) 0.55213(17) 0.0134(3) Uani 1 1 d D
H3 H 0.696(5) 0.290(4) 0.481(3) 0.021(7) Uiso 1 1 d D

loop_
_atom_site_aniso_label
_atom_site_aniso_U_11
_atom_site_aniso_U_22
_atom_site_aniso_U_33
_atom_site_aniso_U_23
_atom_site_aniso_U_13
_atom_site_aniso_U_12
Sr1 0.01202(9) 0.00967(9) 0.01180(9) 0.00077(5) 0.00037(5) 0.00009(5)
Ni1 0.01023(14) 0.00864(15) 0.00925(14) -0.00027(11) 0.00013(11) -0.00043(10)
O1 0.0144(6) 0.0143(6) 0.0109(6) -0.0007(5) 0.0002(5) 0.0009(5)
O2 0.0134(6) 0.0113(6) 0.0156(6) -0.0024(5) -0.0017(5) 0.0015(5)
O3 0.0148(6) 0.0128(6) 0.0127(6) 0.0033(5) 0.0006(5) 0.0001(5)

loop_
_atom_type_symbol
_atom_type_description
_atom_type_scat_dispersion_real
_atom_type_scat_dispersion_imag
_atom_type_scat_source
O O 0.0106 0.0060 'International Tables Vol C Tables 4.2.6.8 and 6.1.1.4'
H H 0.0000 0.0000 'International Tables Vol C Tables 4.2.6.8 and 6.1.1.4'
Ni Ni 0.3393 1.1124 'International Tables Vol C Tables 4.2.6.8 and 6.1.1.4'
Sr Sr -1.5307 3.2498 'International Tables Vol C Tables 4.2.6.8 and 6.1.1.4'

loop_
_geom_angle_atom_site_label_1
_geom_angle_atom_site_label_2
_geom_angle_atom_site_label_3
_geom_angle
_geom_angle_site_symmetry_1
_geom_angle_site_symmetry_3
O3 Sr1 O2 79.34(5) 3_656 3_656
O3 Sr1 O1 100.79(5) 3_656 3_656
O2 Sr1 O1 97.03(5) 3_656 3_656
O3 Sr1 O1 139.50(5) 3_656 4_665
O2 Sr1 O1 139.79(5) 3_656 4_665
O1 Sr1 O1 86.51(3) 3_656 4_665
O3 Sr1 O3 121.05(3) 3_656 4_565
O2 Sr1 O3 78.95(5) 3_656 4_565
O1 Sr1 O3 135.84(5) 3_656 4_565
O1 Sr1 O3 71.30(4) 4_665 4_565
O3 Sr1 O2 71.87(5) 3_656 4_565
O2 Sr1 O2 121.07(3) 3_656 4_565
O1 Sr1 O2 137.72(5) 3_656 4_565
O1 Sr1 O2 76.16(4) 4_665 4_565
O3 Sr1 O2 74.16(4) 4_565 4_565
O3 Sr1 O2 155.17(4) 3_656 1_554
O2 Sr1 O2 78.38(5) 3_656 1_554
O1 Sr1 O2 71.36(5) 3_656 1_554
O1 Sr1 O2 64.83(4) 4_665 1_554
O3 Sr1 O2 64.72(4) 4_565 1_554
O2 Sr1 O2 129.96(3) 4_565 1_554
O3 Sr1 O3 77.79(5) 3_656 .
O2 Sr1 O3 149.60(4) 3_656 .
O1 Sr1 O3 68.17(5) 3_656 .
O1 Sr1 O3 68.08(4) 4_665 .
O3 Sr1 O3 130.43(2) 4_565 .
O2 Sr1 O3 69.59(4) 4_565 .
O2 Sr1 O3 118.28(4) 1_554 .
O3 Sr1 Ni1 160.67(3) 3_656 2
O2 Sr1 Ni1 100.95(4) 3_656 2
O1 Sr1 Ni1 98.36(4) 3_656 2
O1 Sr1 Ni1 39.28(3) 4_665 2
O3 Sr1 Ni1 41.55(3) 4_565 2
O2 Sr1 Ni1 92.10(3) 4_565 2
O2 Sr1 Ni1 37.95(3) 1_554 2
O3 Sr1 Ni1 107.25(3) . 2
O3 Sr1 Ni1 39.68(3) 3_656 .
O2 Sr1 Ni1 91.91(3) 3_656 .
O1 Sr1 Ni1 136.70(3) 3_656 .
O1 Sr1 Ni1 112.67(3) 4_665 .
O3 Sr1 Ni1 87.45(3) 4_565 .
O2 Sr1 Ni1 36.53(3) 4_565 .
O2 Sr1 Ni1 151.70(3) 1_554 .
O3 Sr1 Ni1 83.09(3) . .
Ni1 Sr1 Ni1 121.385(12) 2 .
O3 Sr1 Ni1 82.73(3) 3_656 1_655
O2 Sr1 Ni1 120.62(3) 3_656 1_655
O1 Sr1 Ni1 33.14(3) 3_656 1_655
O1 Sr1 Ni1 82.51(3) 4_665 1_655
O3 Sr1 Ni1 153.21(3) 4_565 1_655
O2 Sr1 Ni1 105.50(3) 4_565 1_655
O2 Sr1 Ni1 99.38(3) 1_554 1_655
O3 Sr1 Ni1 36.48(3) . 1_655
Ni1 Sr1 Ni1 112.673(14) 2 1_655
Ni1 Sr1 Ni1 108.357(16) . 1_655
O3 Sr1 Sr1 40.80(3) 3_656 2_545
O2 Sr1 Sr1 42.05(3) 3_656 2_545
O1 Sr1 Sr1 114.68(3) 3_656 2_545
O1 Sr1 Sr1 158.81(3) 4_665 2_545
O3 Sr1 Sr1 91.68(4) 4_565 2_545
O2 Sr1 Sr1 87.29(3) 4_565 2_545
O2 Sr1 Sr1 119.93(3) 1_554 2_545
O3 Sr1 Sr1 118.59(3) . 2_545
Ni1 Sr1 Sr1 130.486(18) 2 2_545
Ni1 Sr1 Sr1 52.301(9) . 2_545
Ni1 Sr1 Sr1 115.110(12) 1_655 2_545
O3 Sr1 H3 93.6(4) 3_656 .
O2 Sr1 H3 163.1(5) 3_656 .
O1 Sr1 H3 69.0(6) 3_656 .
O1 Sr1 H3 51.7(4) 4_665 .
O3 Sr1 H3 117.6(5) 4_565 .
O2 Sr1 H3 70.0(6) 4_565 .
O2 Sr1 H3 104.8(4) 1_554 .
O3 Sr1 H3 16.5(4) . .
Ni1 Sr1 H3 90.8(4) 2 .
Ni1 Sr1 H3 92.2(5) . .
Ni1 Sr1 H3 42.7(6) 1_655 .
Sr1 Sr1 H3 134.2(4) 2_545 .
O2 Ni1 O2 180.0 4_565 2_546
O2 Ni1 O1 90.66(6) 4_565 3_556
O2 Ni1 O1 89.34(6) 2_546 3_556
O2 Ni1 O1 89.34(6) 4_565 .
O2 Ni1 O1 90.66(6) 2_546 .
O1 Ni1 O1 180.00(8) 3_556 .
O2 Ni1 O3 92.13(6) 4_565 3_656
O2 Ni1 O3 87.87(6) 2_546 3_656
O1 Ni1 O3 90.03(6) 3_556 3_656
O1 Ni1 O3 89.97(6) . 3_656
O2 Ni1 O3 87.87(6) 4_565 1_455
O2 Ni1 O3 92.13(6) 2_546 1_455
O1 Ni1 O3 89.97(6) 3_556 1_455
O1 Ni1 O3 90.03(6) . 1_455
O3 Ni1 O3 180.0 3_656 1_455
O2 Ni1 Sr1 121.10(4) 4_565 2_545
O2 Ni1 Sr1 58.90(4) 2_546 2_545
O1 Ni1 Sr1 50.75(4) 3_556 2_545
O1 Ni1 Sr1 129.25(4) . 2_545
O3 Ni1 Sr1 53.02(4) 3_656 2_545
O3 Ni1 Sr1 126.98(4) 1_455 2_545
O2 Ni1 Sr1 58.90(4) 4_565 4_566
O2 Ni1 Sr1 121.10(4) 2_546 4_566
O1 Ni1 Sr1 129.25(4) 3_556 4_566
O1 Ni1 Sr1 50.75(4) . 4_566
O3 Ni1 Sr1 126.98(4) 3_656 4_566
O3 Ni1 Sr1 53.02(4) 1_455 4_566
Sr1 Ni1 Sr1 180.000(6) 2_545 4_566
O2 Ni1 Sr1 51.67(4) 4_565 .
O2 Ni1 Sr1 128.33(4) 2_546 .
O1 Ni1 Sr1 70.81(4) 3_556 .
O1 Ni1 Sr1 109.19(4) . .
O3 Ni1 Sr1 46.77(4) 3_656 .
O3 Ni1 Sr1 133.23(4) 1_455 .
Sr1 Ni1 Sr1 72.320(14) 2_545 .
Sr1 Ni1 Sr1 107.680(14) 4_566 .
O2 Ni1 Sr1 128.33(4) 4_565 3_556
O2 Ni1 Sr1 51.67(4) 2_546 3_556
O1 Ni1 Sr1 109.19(4) 3_556 3_556
O1 Ni1 Sr1 70.81(4) . 3_556
O3 Ni1 Sr1 133.23(4) 3_656 3_556
O3 Ni1 Sr1 46.77(4) 1_455 3_556
Sr1 Ni1 Sr1 107.680(15) 2_545 3_556
Sr1 Ni1 Sr1 72.320(14) 4_566 3_556
Sr1 Ni1 Sr1 180.0 . 3_556
O2 Ni1 Sr1 79.82(4) 4_565 3_656
O2 Ni1 Sr1 100.18(4) 2_546 3_656
O1 Ni1 Sr1 138.36(4) 3_556 3_656
O1 Ni1 Sr1 41.64(4) . 3_656
O3 Ni1 Sr1 50.46(4) 3_656 3_656
O3 Ni1 Sr1 129.54(4) 1_455 3_656
Sr1 Ni1 Sr1 100.570(15) 2_545 3_656
Sr1 Ni1 Sr1 79.430(15) 4_566 3_656
Sr1 Ni1 Sr1 71.643(16) . 3_656
Sr1 Ni1 Sr1 108.357(16) 3_556 3_656
O2 Ni1 Sr1 100.18(4) 4_565 1_455
O2 Ni1 Sr1 79.82(4) 2_546 1_455
O1 Ni1 Sr1 41.64(4) 3_556 1_455
O1 Ni1 Sr1 138.36(4) . 1_455
O3 Ni1 Sr1 129.54(4) 3_656 1_455
O3 Ni1 Sr1 50.46(4) 1_455 1_455
Sr1 Ni1 Sr1 79.430(15) 2_545 1_455
Sr1 Ni1 Sr1 100.570(15) 4_566 1_455
Sr1 Ni1 Sr1 108.357(16) . 1_455
Sr1 Ni1 Sr1 71.643(16) 3_556 1_455
Sr1 Ni1 Sr1 180.0 3_656 1_455
Ni1 O1 Sr1 105.22(6) . 3_656
Ni1 O1 Sr1 89.97(5) . 4_566
Sr1 O1 Sr1 122.88(6) 3_656 4_566
Ni1 O1 H1 107(2) . .
Sr1 O1 H1 110(2) 3_656 .
Sr1 O1 H1 117(2) 4_566 .
Ni1 O2 Sr1 125.97(6) 2_556 3_656
Ni1 O2 Sr1 91.81(5) 2_556 4_666
Sr1 O2 Sr1 98.84(5) 3_656 4_666
Ni1 O2 Sr1 83.15(5) 2_556 1_556
Sr1 O2 Sr1 101.62(5) 3_656 1_556
Sr1 O2 Sr1 157.79(6) 4_666 1_556
Ni1 O2 H2 113(2) 2_556 .
Sr1 O2 H2 121(2) 3_656 .
Sr1 O2 H2 80(2) 4_666 .
Sr1 O2 H2 82(2) 1_556 .
Ni1 O3 Sr1 93.55(5) 1_655 3_656
Ni1 O3 Sr1 85.43(5) 1_655 4_666
Sr1 O3 Sr1 100.96(5) 3_656 4_666
Ni1 O3 Sr1 93.05(5) 1_655 .
Sr1 O3 Sr1 102.21(5) 3_656 .
Sr1 O3 Sr1 156.83(6) 4_666 .
Ni1 O3 H3 103(2) 1_655 .
Sr1 O3 H3 160.3(19) 3_656 .
Sr1 O3 H3 92(2) 4_666 .
Sr1 O3 H3 66(2) . .

loop_
_geom_bond_atom_site_label_1
_geom_bond_atom_site_label_2
_geom_bond_distance
_geom_bond_site_symmetry_2
Sr1 O3 2.4996(14) 3_656
Sr1 O2 2.5309(14) 3_656
Sr1 O1 2.5335(15) 3_656
Sr1 O1 2.5495(15) 4_665
Sr1 O3 2.6385(15) 4_565
Sr1 O2 2.6874(15) 4_565
Sr1 O2 2.8395(16) 1_554
Sr1 O3 2.8414(16) .
Sr1 Ni1 3.2924(5) 2
Sr1 Ni1 3.4243(10) .
Sr1 H3 2.62(3) .
Ni1 O2 2.0391(14) 4_565
Ni1 O2 2.0391(14) 2_546
Ni1 O1 2.0843(14) 3_556
Ni1 O1 2.0843(14) .
Ni1 O3 2.1907(14) 3_656
Ni1 O3 2.1907(14) 1_455
Ni1 Sr1 3.2924(5) 2_545
Ni1 Sr1 3.2924(5) 4_566
Ni1 Sr1 3.4243(10) 3_556
O1 Sr1 2.5335(15) 3_656
O1 Sr1 2.5495(15) 4_566
O1 H1 0.823(18) .
O2 Ni1 2.0391(14) 2_556
O2 Sr1 2.5309(14) 3_656
O2 Sr1 2.6874(15) 4_666
O2 Sr1 2.8394(16) 1_556
O2 H2 0.790(17) .
O3 Ni1 2.1907(14) 1_655
O3 Sr1 2.4996(14) 3_656
O3 Sr1 2.6385(15) 4_666
O3 H3 0.812(17) .
